data_4120525
loop_
_publ_author_name
'Dettenrieder, Nicole'
'Sch\"adle, Christoph'
'Maichle-M\"ossmer, C\"acilia'
'Sirsch, Peter'
'Anwander, Reiner'

_publ_section_title
;
 A dimethylgallium boryl complex and its methyllithium addition compound.
;
_journal_issue 3
_journal_name_full 'Journal of the American Chemical Society'
_journal_page_first 886
_journal_page_last 889
_journal_paper_doi 10.1021/ja4117318
_journal_volume 136
_journal_year 2014
_chemical_formula_moiety 'C28 H42 B Ga N2'
_chemical_formula_sum 'C28 H42 B Ga N2'
_chemical_formula_weight 487.17
_chemical_name_common nd190
_chemical_name_systematic
; 
 ? 
;
_space_group_IT_number 61
_symmetry_cell_setting orthorhombic
_symmetry_space_group_name_Hall '-P 2ac 2ab'
_symmetry_space_group_name_H-M 'P b c a'
_atom_sites_solution_hydrogens geom
_atom_sites_solution_primary direct
_atom_sites_solution_secondary difmap
_audit_creation_method SHELXL-97
_cell_angle_alpha 90.00
_cell_angle_beta 90.00
_cell_angle_gamma 90.00
_cell_formula_units_Z 8
_cell_length_a 18.7239(6)
_cell_length_b 14.7354(5)
_cell_length_c 20.3319(8)
_cell_measurement_reflns_used 36089
_cell_measurement_temperature 173(2)
_cell_measurement_theta_max 55.55
_cell_measurement_theta_min 5.88
_cell_volume 5609.7(3)
_computing_cell_refinement X-Area
_computing_data_collection X-Area
_computing_data_reduction X-Area
_computing_molecular_graphics Ortep3
_computing_publication_material PovRay
_computing_structure_refinement 'SHELXL-97 (Sheldrick, 1997)'
_computing_structure_solution 'SHELXS-97 (Sheldrick, 1990)'
_diffrn_ambient_temperature 173(2)
_diffrn_measured_fraction_theta_full 0.998
_diffrn_measured_fraction_theta_max 0.998
_diffrn_measurement_device_type 'Stoe IPDS2T'
_diffrn_measurement_method omega-scans
_diffrn_radiation_monochromator graphite
_diffrn_radiation_source 'fine-focus sealed tube'
_diffrn_radiation_type MoK\a
_diffrn_radiation_wavelength 0.71073
_diffrn_reflns_av_R_equivalents 0.0744
_diffrn_reflns_av_sigmaI/netI 0.0230
_diffrn_reflns_limit_h_max 22
_diffrn_reflns_limit_h_min -22
_diffrn_reflns_limit_k_max 17
_diffrn_reflns_limit_k_min -17
_diffrn_reflns_limit_l_max 24
_diffrn_reflns_limit_l_min -24
_diffrn_reflns_number 68521
_diffrn_reflns_theta_full 25.35
_diffrn_reflns_theta_max 25.35
_diffrn_reflns_theta_min 2.94
_exptl_absorpt_coefficient_mu 0.997
_exptl_absorpt_correction_T_max 0.6911
_exptl_absorpt_correction_T_min 0.6354
_exptl_absorpt_correction_type numerical
_exptl_absorpt_process_details MULscanABS
_exptl_crystal_colour colorless
_exptl_crystal_density_diffrn 1.154
_exptl_crystal_density_method 'not measured'
_exptl_crystal_description block
_exptl_crystal_F_000 2080
_exptl_crystal_size_max 0.50
_exptl_crystal_size_mid 0.40
_exptl_crystal_size_min 0.40
_refine_diff_density_max 0.438
_refine_diff_density_min -0.672
_refine_diff_density_rms 0.048
_refine_ls_extinction_method none
_refine_ls_goodness_of_fit_ref 1.220
_refine_ls_hydrogen_treatment constr
_refine_ls_matrix_type full
_refine_ls_number_parameters 299
_refine_ls_number_reflns 5131
_refine_ls_number_restraints 0
_refine_ls_restrained_S_all 1.220
_refine_ls_R_factor_all 0.0593
_refine_ls_R_factor_gt 0.0475
_refine_ls_shift/su_max 0.006
_refine_ls_shift/su_mean 0.000
_refine_ls_structure_factor_coef Fsqd
_refine_ls_weighting_details 'calc w=1/[\s^2^(Fo^2^)+(0.0347P)^2^+4.0947P] where P=(Fo^2^+2Fc^2^)/3'
_refine_ls_weighting_scheme calc
_refine_ls_wR_factor_gt 0.0990
_refine_ls_wR_factor_ref 0.1031
_reflns_number_gt 4310
_reflns_number_total 5131
_reflns_threshold_expression >2sigma(I)
_cod_data_source_file ja4117318_si_002.cif
_cod_data_source_block compound2
_cod_original_sg_symbol_Hall -P2ac2ab
_cod_original_sg_symbol_H-M Pbca
_cod_database_code 4120525

loop_
_symmetry_equiv_pos_as_xyz
'x, y, z'
'-x+1/2, -y, z+1/2'
'x+1/2, -y+1/2, -z'
'-x, y+1/2, -z+1/2'
'-x, -y, -z'
'x-1/2, y, -z-1/2'
'-x-1/2, y-1/2, z'
'x, -y-1/2, z-1/2'

loop_
_atom_site_label
_atom_site_type_symbol
_atom_site_fract_x
_atom_site_fract_y
_atom_site_fract_z
_atom_site_U_iso_or_equiv
_atom_site_adp_type
_atom_site_occupancy
_atom_site_symmetry_multiplicity
_atom_site_calc_flag
_atom_site_refinement_flags
Ga1 Ga 0.255262(15) 0.48758(2) 0.710207(14) 0.03370(11) Uani 1 1 d .
N1 N 0.41617(11) 0.52182(14) 0.75093(10) 0.0292(5) Uani 1 1 d .
N2 N 0.40891(11) 0.47046(14) 0.64674(10) 0.0299(5) Uani 1 1 d .
C1 C 0.48464(14) 0.51973(19) 0.72384(13) 0.0346(6) Uani 1 1 d .
H1 H 0.5274 0.5368 0.7458 0.042 Uiso 1 1 calc R
C2 C 0.48014(14) 0.48941(19) 0.66128(14) 0.0373(6) Uani 1 1 d .
H2 H 0.5192 0.4822 0.6319 0.045 Uiso 1 1 calc R
C3 C 0.40371(14) 0.54701(19) 0.81860(12) 0.0306(6) Uani 1 1 d .
C4 C 0.41757(14) 0.4829(2) 0.86779(14) 0.0368(6) Uani 1 1 d .
C5 C 0.40259(18) 0.5077(2) 0.93293(15) 0.0487(8) Uani 1 1 d .
H5 H 0.4121 0.4659 0.9674 0.058 Uiso 1 1 calc R
C6 C 0.37464(19) 0.5907(3) 0.94766(15) 0.0540(9) Uani 1 1 d .
H6 H 0.3641 0.6056 0.9921 0.065 Uiso 1 1 calc R
C7 C 0.36152(17) 0.6529(2) 0.89873(15) 0.0483(8) Uani 1 1 d .
H7 H 0.3423 0.7106 0.9099 0.058 Uiso 1 1 calc R
C8 C 0.37591(15) 0.63287(19) 0.83287(14) 0.0365(6) Uani 1 1 d .
C9 C 0.44398(17) 0.3882(2) 0.85170(15) 0.0455(7) Uani 1 1 d .
H9 H 0.4690 0.3911 0.8083 0.055 Uiso 1 1 calc R
C10 C 0.4968(2) 0.3506(3) 0.90195(19) 0.0667(10) Uani 1 1 d .
H10A H 0.4721 0.3401 0.9438 0.100 Uiso 1 1 calc R
H10B H 0.5355 0.3944 0.9086 0.100 Uiso 1 1 calc R
H10C H 0.5166 0.2933 0.8857 0.100 Uiso 1 1 calc R
C11 C 0.3805(2) 0.3242(2) 0.8443(2) 0.0700(11) Uani 1 1 d .
H11A H 0.3498 0.3455 0.8084 0.105 Uiso 1 1 calc R
H11B H 0.3531 0.3231 0.8854 0.105 Uiso 1 1 calc R
H11C H 0.3977 0.2630 0.8343 0.105 Uiso 1 1 calc R
C12 C 0.36305(17) 0.7023(2) 0.77941(15) 0.0462(7) Uani 1 1 d .
H12 H 0.3502 0.6688 0.7383 0.055 Uiso 1 1 calc R
C13 C 0.3013(2) 0.7666(3) 0.7957(2) 0.0748(12) Uani 1 1 d .
H13A H 0.3153 0.8065 0.8320 0.112 Uiso 1 1 calc R
H13B H 0.2593 0.7311 0.8086 0.112 Uiso 1 1 calc R
H13C H 0.2899 0.8033 0.7569 0.112 Uiso 1 1 calc R
C14 C 0.4289(2) 0.7572(3) 0.7654(3) 0.0887(16) Uani 1 1 d .
H14A H 0.4678 0.7166 0.7523 0.133 Uiso 1 1 calc R
H14B H 0.4428 0.7908 0.8050 0.133 Uiso 1 1 calc R
H14C H 0.4190 0.8001 0.7297 0.133 Uiso 1 1 calc R
C15 C 0.38633(14) 0.43747(19) 0.58335(13) 0.0325(6) Uani 1 1 d .
C16 C 0.38003(14) 0.34348(19) 0.57354(13) 0.0345(6) Uani 1 1 d .
C17 C 0.35453(16) 0.3138(2) 0.51299(14) 0.0419(7) Uani 1 1 d .
H17 H 0.3489 0.2506 0.5053 0.050 Uiso 1 1 calc R
C18 C 0.33716(18) 0.3748(2) 0.46380(15) 0.0480(8) Uani 1 1 d .
H18 H 0.3195 0.3533 0.4229 0.058 Uiso 1 1 calc R
C19 C 0.34535(18) 0.4667(2) 0.47403(14) 0.0479(8) Uani 1 1 d .
H19 H 0.3340 0.5079 0.4396 0.057 Uiso 1 1 calc R
C20 C 0.36999(16) 0.50007(19) 0.53392(13) 0.0385(7) Uani 1 1 d .
C21 C 0.39906(17) 0.27561(19) 0.62713(15) 0.0409(7) Uani 1 1 d .
H21 H 0.4314 0.3068 0.6591 0.049 Uiso 1 1 calc R
C22 C 0.3325(2) 0.2459(2) 0.66441(18) 0.0609(10) Uani 1 1 d .
H22A H 0.2994 0.2160 0.6340 0.091 Uiso 1 1 calc R
H22B H 0.3093 0.2992 0.6838 0.091 Uiso 1 1 calc R
H22C H 0.3460 0.2035 0.6994 0.091 Uiso 1 1 calc R
C23 C 0.4384(2) 0.1926(2) 0.60067(17) 0.0560(9) Uani 1 1 d .
H23A H 0.4800 0.2123 0.5751 0.084 Uiso 1 1 calc R
H23B H 0.4063 0.1575 0.5724 0.084 Uiso 1 1 calc R
H23C H 0.4543 0.1547 0.6375 0.084 Uiso 1 1 calc R
C24 C 0.37808(19) 0.6020(2) 0.54355(15) 0.0475(8) Uani 1 1 d .
H24 H 0.3913 0.6131 0.5905 0.057 Uiso 1 1 calc R
C25 C 0.43696(19) 0.6404(2) 0.50065(18) 0.0589(9) Uani 1 1 d .
H25A H 0.4252 0.6302 0.4543 0.088 Uiso 1 1 calc R
H25B H 0.4822 0.6102 0.5111 0.088 Uiso 1 1 calc R
H25C H 0.4416 0.7057 0.5088 0.088 Uiso 1 1 calc R
C26 C 0.3079(2) 0.6516(3) 0.5299(2) 0.0792(13) Uani 1 1 d .
H26A H 0.2700 0.6256 0.5573 0.119 Uiso 1 1 calc R
H26B H 0.2952 0.6448 0.4834 0.119 Uiso 1 1 calc R
H26C H 0.3134 0.7162 0.5404 0.119 Uiso 1 1 calc R
C27 C 0.19400(17) 0.4543(3) 0.63533(17) 0.0553(9) Uani 1 1 d .
H27A H 0.1552 0.4985 0.6312 0.083 Uiso 1 1 calc R
H27B H 0.1739 0.3937 0.6426 0.083 Uiso 1 1 calc R
H27C H 0.2224 0.4541 0.5949 0.083 Uiso 1 1 calc R
C28 C 0.20433(17) 0.5206(2) 0.79133(16) 0.0518(8) Uani 1 1 d .
H28A H 0.1613 0.4832 0.7956 0.078 Uiso 1 1 calc R
H28B H 0.1908 0.5848 0.7895 0.078 Uiso 1 1 calc R
H28C H 0.2355 0.5103 0.8293 0.078 Uiso 1 1 calc R
B1 B 0.36532(16) 0.4915(2) 0.70278(14) 0.0299(6) Uani 1 1 d .

loop_
_atom_site_aniso_label
_atom_site_aniso_U_11
_atom_site_aniso_U_22
_atom_site_aniso_U_33
_atom_site_aniso_U_23
_atom_site_aniso_U_13
_atom_site_aniso_U_12
Ga1 0.03128(16) 0.03917(18) 0.03064(17) -0.00103(13) -0.00020(13) -0.00371(12)
N1 0.0319(11) 0.0314(11) 0.0241(11) -0.0017(9) 0.0006(9) -0.0009(9)
N2 0.0343(11) 0.0322(12) 0.0231(11) -0.0016(9) 0.0001(9) -0.0015(9)
C1 0.0301(13) 0.0433(16) 0.0306(15) -0.0018(12) 0.0004(11) -0.0053(11)
C2 0.0331(14) 0.0444(17) 0.0344(16) -0.0026(13) 0.0059(12) -0.0030(12)
C3 0.0293(13) 0.0382(15) 0.0244(13) -0.0031(12) -0.0004(10) -0.0062(11)
C4 0.0382(14) 0.0430(16) 0.0292(15) 0.0031(13) -0.0005(12) -0.0073(12)
C5 0.0606(19) 0.059(2) 0.0269(15) 0.0037(14) -0.0001(14) -0.0077(16)
C6 0.061(2) 0.074(2) 0.0270(16) -0.0108(16) 0.0054(15) -0.0084(18)
C7 0.0504(19) 0.052(2) 0.0422(18) -0.0184(15) -0.0009(14) 0.0018(15)
C8 0.0362(15) 0.0397(16) 0.0335(15) -0.0076(12) -0.0059(12) -0.0017(12)
C9 0.0553(19) 0.0454(18) 0.0357(17) 0.0108(14) -0.0007(14) 0.0020(14)
C10 0.061(2) 0.078(3) 0.061(2) 0.017(2) -0.0061(18) 0.0141(19)
C11 0.088(3) 0.043(2) 0.079(3) 0.0086(19) -0.024(2) -0.0103(19)
C12 0.061(2) 0.0349(16) 0.0431(18) -0.0063(13) -0.0123(15) 0.0050(14)
C13 0.069(3) 0.059(2) 0.097(3) 0.009(2) -0.009(2) 0.0142(19)
C14 0.063(3) 0.096(3) 0.107(4) 0.060(3) -0.003(2) -0.008(2)
C15 0.0343(14) 0.0397(16) 0.0234(14) -0.0041(11) 0.0011(11) 0.0006(11)
C16 0.0364(15) 0.0389(16) 0.0283(14) -0.0022(12) -0.0015(12) -0.0010(12)
C17 0.0512(18) 0.0382(16) 0.0364(16) -0.0063(13) -0.0071(14) -0.0031(13)
C18 0.058(2) 0.056(2) 0.0296(16) -0.0085(14) -0.0102(14) 0.0036(15)
C19 0.067(2) 0.0503(19) 0.0259(15) 0.0007(14) -0.0029(14) 0.0106(16)
C20 0.0501(17) 0.0381(16) 0.0271(15) -0.0021(12) 0.0043(12) 0.0050(13)
C21 0.0547(18) 0.0339(16) 0.0342(16) 0.0007(13) -0.0073(14) -0.0039(13)
C22 0.084(3) 0.052(2) 0.047(2) 0.0093(16) 0.0138(19) -0.0007(18)
C23 0.066(2) 0.0460(19) 0.056(2) 0.0072(16) -0.0020(17) 0.0101(16)
C24 0.077(2) 0.0359(17) 0.0297(16) -0.0003(13) 0.0081(15) 0.0080(15)
C25 0.067(2) 0.0476(19) 0.062(2) -0.0061(17) 0.0030(18) -0.0078(17)
C26 0.078(3) 0.048(2) 0.112(4) 0.011(2) 0.035(3) 0.0159(19)
C27 0.0446(18) 0.073(2) 0.048(2) -0.0024(18) -0.0142(15) -0.0087(16)
C28 0.0431(17) 0.060(2) 0.052(2) -0.0048(17) 0.0117(15) -0.0060(14)
B1 0.0365(15) 0.0282(15) 0.0248(15) 0.0008(12) 0.0004(12) -0.0009(12)

loop_
_atom_type_symbol
_atom_type_description
_atom_type_scat_dispersion_real
_atom_type_scat_dispersion_imag
_atom_type_scat_source
C C 0.0033 0.0016 'International Tables Vol C Tables 4.2.6.8 and 6.1.1.4'
H H 0.0000 0.0000 'International Tables Vol C Tables 4.2.6.8 and 6.1.1.4'
B B 0.0013 0.0007 'International Tables Vol C Tables 4.2.6.8 and 6.1.1.4'
Ga Ga 0.2307 1.6083 'International Tables Vol C Tables 4.2.6.8 and 6.1.1.4'
N N 0.0061 0.0033 'International Tables Vol C Tables 4.2.6.8 and 6.1.1.4'

loop_
_geom_angle_atom_site_label_1
_geom_angle_atom_site_label_2
_geom_angle_atom_site_label_3
_geom_angle
C28 Ga1 C27 115.33(15)
C28 Ga1 B1 122.54(13)
C27 Ga1 B1 122.11(13)
C1 N1 B1 109.5(2)
C1 N1 C3 122.0(2)
B1 N1 C3 128.5(2)
C2 N2 B1 109.4(2)
C2 N2 C15 122.5(2)
B1 N2 C15 128.0(2)
C2 C1 N1 108.8(2)
C2 C1 H1 125.6
N1 C1 H1 125.6
C1 C2 N2 109.0(2)
C1 C2 H2 125.5
N2 C2 H2 125.5
C8 C3 C4 122.1(3)
C8 C3 N1 119.4(2)
C4 C3 N1 118.5(2)
C3 C4 C5 117.5(3)
C3 C4 C9 121.8(3)
C5 C4 C9 120.6(3)
C6 C5 C4 121.2(3)
C6 C5 H5 119.4
C4 C5 H5 119.4
C5 C6 C7 120.5(3)
C5 C6 H6 119.7
C7 C6 H6 119.7
C6 C7 C8 121.2(3)
C6 C7 H7 119.4
C8 C7 H7 119.4
C7 C8 C3 117.5(3)
C7 C8 C12 121.0(3)
C3 C8 C12 121.5(2)
C4 C9 C11 109.6(3)
C4 C9 C10 113.6(3)
C11 C9 C10 110.3(3)
C4 C9 H9 107.7
C11 C9 H9 107.7
C10 C9 H9 107.7
C9 C10 H10A 109.5
C9 C10 H10B 109.5
H10A C10 H10B 109.5
C9 C10 H10C 109.5
H10A C10 H10C 109.5
H10B C10 H10C 109.5
C9 C11 H11A 109.5
C9 C11 H11B 109.5
H11A C11 H11B 109.5
C9 C11 H11C 109.5
H11A C11 H11C 109.5
H11B C11 H11C 109.5
C14 C12 C8 111.8(3)
C14 C12 C13 109.1(3)
C8 C12 C13 112.5(3)
C14 C12 H12 107.7
C8 C12 H12 107.7
C13 C12 H12 107.7
C12 C13 H13A 109.5
C12 C13 H13B 109.5
H13A C13 H13B 109.5
C12 C13 H13C 109.5
H13A C13 H13C 109.5
H13B C13 H13C 109.5
C12 C14 H14A 109.5
C12 C14 H14B 109.5
H14A C14 H14B 109.5
C12 C14 H14C 109.5
H14A C14 H14C 109.5
H14B C14 H14C 109.5
C20 C15 C16 122.0(2)
C20 C15 N2 119.0(2)
C16 C15 N2 119.0(2)
C17 C16 C15 117.7(3)
C17 C16 C21 120.5(3)
C15 C16 C21 121.8(2)
C18 C17 C16 121.1(3)
C18 C17 H17 119.4
C16 C17 H17 119.4
C19 C18 C17 120.2(3)
C19 C18 H18 119.9
C17 C18 H18 119.9
C18 C19 C20 121.1(3)
C18 C19 H19 119.5
C20 C19 H19 119.5
C19 C20 C15 117.9(3)
C19 C20 C24 119.6(3)
C15 C20 C24 122.5(3)
C16 C21 C22 110.7(3)
C16 C21 C23 112.8(3)
C22 C21 C23 109.9(3)
C16 C21 H21 107.7
C22 C21 H21 107.7
C23 C21 H21 107.7
C21 C22 H22A 109.5
C21 C22 H22B 109.5
H22A C22 H22B 109.5
C21 C22 H22C 109.5
H22A C22 H22C 109.5
H22B C22 H22C 109.5
C21 C23 H23A 109.5
C21 C23 H23B 109.5
H23A C23 H23B 109.5
C21 C23 H23C 109.5
H23A C23 H23C 109.5
H23B C23 H23C 109.5
C25 C24 C20 111.5(3)
C25 C24 C26 110.0(3)
C20 C24 C26 111.3(3)
C25 C24 H24 108.0
C20 C24 H24 108.0
C26 C24 H24 108.0
C24 C25 H25A 109.5
C24 C25 H25B 109.5
H25A C25 H25B 109.5
C24 C25 H25C 109.5
H25A C25 H25C 109.5
H25B C25 H25C 109.5
C24 C26 H26A 109.5
C24 C26 H26B 109.5
H26A C26 H26B 109.5
C24 C26 H26C 109.5
H26A C26 H26C 109.5
H26B C26 H26C 109.5
Ga1 C27 H27A 109.5
Ga1 C27 H27B 109.5
H27A C27 H27B 109.5
Ga1 C27 H27C 109.5
H27A C27 H27C 109.5
H27B C27 H27C 109.5
Ga1 C28 H28A 109.5
Ga1 C28 H28B 109.5
H28A C28 H28B 109.5
Ga1 C28 H28C 109.5
H28A C28 H28C 109.5
H28B C28 H28C 109.5
N2 B1 N1 103.4(2)
N2 B1 Ga1 128.2(2)
N1 B1 Ga1 128.3(2)

loop_
_geom_bond_atom_site_label_1
_geom_bond_atom_site_label_2
_geom_bond_distance
Ga1 C28 1.966(3)
Ga1 C27 1.968(3)
Ga1 B1 2.067(3)
N1 C1 1.396(3)
N1 B1 1.437(4)
N1 C3 1.444(3)
N2 C2 1.394(3)
N2 B1 1.435(4)
N2 C15 1.441(3)
C1 C2 1.351(4)
C1 H1 0.9500
C2 H2 0.9500
C3 C8 1.399(4)
C3 C4 1.400(4)
C4 C5 1.402(4)
C4 C9 1.516(4)
C5 C6 1.364(5)
C5 H5 0.9500
C6 C7 1.375(5)
C6 H6 0.9500
C7 C8 1.398(4)
C7 H7 0.9500
C8 C12 1.512(4)
C9 C11 1.525(5)
C9 C10 1.526(4)
C9 H9 1.0000
C10 H10A 0.9800
C10 H10B 0.9800
C10 H10C 0.9800
C11 H11A 0.9800
C11 H11B 0.9800
C11 H11C 0.9800
C12 C14 1.502(5)
C12 C13 1.530(5)
C12 H12 1.0000
C13 H13A 0.9800
C13 H13B 0.9800
C13 H13C 0.9800
C14 H14A 0.9800
C14 H14B 0.9800
C14 H14C 0.9800
C15 C20 1.398(4)
C15 C16 1.404(4)
C16 C17 1.391(4)
C16 C21 1.521(4)
C17 C18 1.383(4)
C17 H17 0.9500
C18 C19 1.379(5)
C18 H18 0.9500
C19 C20 1.392(4)
C19 H19 0.9500
C20 C24 1.522(4)
C21 C22 1.522(5)
C21 C23 1.526(4)
C21 H21 1.0000
C22 H22A 0.9800
C22 H22B 0.9800
C22 H22C 0.9800
C23 H23A 0.9800
C23 H23B 0.9800
C23 H23C 0.9800
C24 C25 1.516(5)
C24 C26 1.529(5)
C24 H24 1.0000
C25 H25A 0.9800
C25 H25B 0.9800
C25 H25C 0.9800
C26 H26A 0.9800
C26 H26B 0.9800
C26 H26C 0.9800
C27 H27A 0.9800
C27 H27B 0.9800
C27 H27C 0.9800
C28 H28A 0.9800
C28 H28B 0.9800
C28 H28C 0.9800

loop_
_geom_torsion_atom_site_label_1
_geom_torsion_atom_site_label_2
_geom_torsion_atom_site_label_3
_geom_torsion_atom_site_label_4
_geom_torsion
B1 N1 C1 C2 -0.3(3)
C3 N1 C1 C2 176.8(2)
N1 C1 C2 N2 -0.5(3)
B1 N2 C2 C1 1.1(3)
C15 N2 C2 C1 179.5(2)
C1 N1 C3 C8 104.4(3)
B1 N1 C3 C8 -79.1(3)
C1 N1 C3 C4 -77.9(3)
B1 N1 C3 C4 98.6(3)
C8 C3 C4 C5 -0.1(4)
N1 C3 C4 C5 -177.7(2)
C8 C3 C4 C9 176.7(3)
N1 C3 C4 C9 -1.0(4)
C3 C4 C5 C6 0.9(5)
C9 C4 C5 C6 -175.9(3)
C4 C5 C6 C7 -1.1(5)
C5 C6 C7 C8 0.4(5)
C6 C7 C8 C3 0.4(4)
C6 C7 C8 C12 -178.5(3)
C4 C3 C8 C7 -0.6(4)
N1 C3 C8 C7 177.1(2)
C4 C3 C8 C12 178.3(3)
N1 C3 C8 C12 -4.0(4)
C3 C4 C9 C11 -91.8(3)
C5 C4 C9 C11 84.9(4)
C3 C4 C9 C10 144.3(3)
C5 C4 C9 C10 -39.1(4)
C7 C8 C12 C14 92.6(4)
C3 C8 C12 C14 -86.3(4)
C7 C8 C12 C13 -30.6(4)
C3 C8 C12 C13 150.5(3)
C2 N2 C15 C20 -87.6(3)
B1 N2 C15 C20 90.4(3)
C2 N2 C15 C16 93.7(3)
B1 N2 C15 C16 -88.3(3)
C20 C15 C16 C17 -2.0(4)
N2 C15 C16 C17 176.7(2)
C20 C15 C16 C21 179.0(3)
N2 C15 C16 C21 -2.4(4)
C15 C16 C17 C18 1.1(4)
C21 C16 C17 C18 -179.9(3)
C16 C17 C18 C19 0.4(5)
C17 C18 C19 C20 -1.0(5)
C18 C19 C20 C15 0.2(5)
C18 C19 C20 C24 -179.7(3)
C16 C15 C20 C19 1.4(4)
N2 C15 C20 C19 -177.3(3)
C16 C15 C20 C24 -178.7(3)
N2 C15 C20 C24 2.6(4)
C17 C16 C21 C22 -82.1(3)
C15 C16 C21 C22 96.9(3)
C17 C16 C21 C23 41.5(4)
C15 C16 C21 C23 -139.5(3)
C19 C20 C24 C25 -67.3(4)
C15 C20 C24 C25 112.8(3)
C19 C20 C24 C26 56.0(4)
C15 C20 C24 C26 -123.9(3)
C2 N2 B1 N1 -1.2(3)
C15 N2 B1 N1 -179.5(2)
C2 N2 B1 Ga1 175.0(2)
C15 N2 B1 Ga1 -3.3(4)
C1 N1 B1 N2 0.9(3)
C3 N1 B1 N2 -175.9(2)
C1 N1 B1 Ga1 -175.3(2)
C3 N1 B1 Ga1 7.9(4)
C28 Ga1 B1 N2 -179.1(2)
C27 Ga1 B1 N2 -1.2(3)
C28 Ga1 B1 N1 -3.8(3)
C27 Ga1 B1 N1 174.1(2)
